data_4025569
loop_
_publ_author_name
'Alexander F. Khlebnikov'
'Mikhail S. Novikov'
'Petr P. Petrovskii'
'Alexander S. Konev'
'Dmitrii S. Yufit'
'Stanislav I. Selivanov'
'Holm Frauendorf'

_publ_contact_author_address
;
Department of Chemistry
Durham University
South Rd.
Durham
DH1 3LE
UK
;
_publ_contact_author_email d.s.yufit@durham.ac.uk
_publ_contact_author_fax '0191 384 4737'
_publ_contact_author_name 'Dmitry Yufit'
_publ_contact_author_phone '0191 334 2004'
_publ_section_title
;
 Stereoselective Cycloaddition of Dibenzoxazepinium Ylides to Acetylenes
 and Fullerene C60. Conformational Behavior of
 3-Aryldibenzo[b,f]pyrrolo[1,2-d][1,4]oxazepine Systems
;
_journal_name_full 'Journal of Organic Chemistry'
_journal_page_first 5211
_journal_page_last 5215
_journal_paper_doi 10.1021/jo100966j
_journal_volume 75
_journal_year 2010
_chemical_formula_moiety 'C25 H21 N O3'
_chemical_formula_sum 'C25 H21 N O3'
_chemical_formula_weight 383.43
_chemical_melting_point 153
_chemical_name_systematic
;
Methyl (3RS,13bRS)-2-methyl-3-phenyl-3,13b-dihydrodibenzo[b,f]
pyrrolo[1,2-d][1,4]oxazepine-1-carboxylate
;
_space_group_IT_number 14
_symmetry_cell_setting monoclinic
_symmetry_space_group_name_Hall '-P 2ybc'
_symmetry_space_group_name_H-M 'P 1 21/c 1'
_atom_sites_solution_hydrogens difmap
_atom_sites_solution_primary direct
_atom_sites_solution_secondary difmap
_audit_creation_method SHELXL-97
_cell_angle_alpha 90.00
_cell_angle_beta 97.23(2)
_cell_angle_gamma 90.00
_cell_formula_units_Z 4
_cell_length_a 11.8716(5)
_cell_length_b 15.0615(6)
_cell_length_c 10.6577(4)
_cell_measurement_reflns_used 1713
_cell_measurement_temperature 120.0
_cell_measurement_theta_max 30.203
_cell_measurement_theta_min 2.351
_cell_volume 1890.49(16)
_computing_cell_refinement 'SAINT v6.45A (Bruker, 2003)'
_computing_data_collection 'Bruker SMART'
_computing_data_reduction 'SAINT v6.45A (Bruker, 2003)'
_computing_molecular_graphics
;
 OLEX2: a complete structure solution, refinement and analysis program.
 Dolomanov et al., J. Appl. Cryst. (2009). 42, 339-341
;
_computing_publication_material
;
 OLEX2: a complete structure solution, refinement and analysis program.
 Dolomanov et al., J. Appl. Cryst. (2009). 42, 339-341
;
_computing_structure_refinement 'SHELXL-97 (Sheldrick, 1997)'
_computing_structure_solution 'SHELXS-97 (Sheldrick, 1990)/Bruker'
_diffrn_ambient_temperature 120.15
_diffrn_detector 'CCD area detector'
_diffrn_detector_area_resol_mean 8.0
_diffrn_detector_type 'Bruker SMART CCD 6000 area detector'
_diffrn_measured_fraction_theta_full 0.998
_diffrn_measured_fraction_theta_max 0.998
_diffrn_measurement_device 'three-circle diffractometer'
_diffrn_measurement_device_type 'CCD area detector'
_diffrn_measurement_method /w-scan
_diffrn_radiation_monochromator graphite
_diffrn_radiation_probe x-ray
_diffrn_radiation_source 'fine-focus sealed tube'
_diffrn_radiation_type 'MO K\a'
_diffrn_radiation_wavelength 0.71073
_diffrn_radiation_xray_symbol K-L~3~
_diffrn_reflns_av_R_equivalents 0.1200
_diffrn_reflns_av_sigmaI/netI 0.1343
_diffrn_reflns_limit_h_max 15
_diffrn_reflns_limit_h_min -15
_diffrn_reflns_limit_k_max 19
_diffrn_reflns_limit_k_min -19
_diffrn_reflns_limit_l_max 12
_diffrn_reflns_limit_l_min -13
_diffrn_reflns_number 15089
_diffrn_reflns_theta_full 27.50
_diffrn_reflns_theta_max 27.50
_diffrn_reflns_theta_min 1.73
_diffrn_source 'sealed X-ray tube'
_diffrn_source_current 40.0
_diffrn_source_power 2.0
_diffrn_source_target Mo
_diffrn_source_voltage 50.0
_exptl_absorpt_coefficient_mu 0.088
_exptl_absorpt_correction_T_max 1.0
_exptl_absorpt_correction_T_min 0.037
_exptl_absorpt_correction_type multi-scan
_exptl_absorpt_process_details
;
 SADABS-2006/1 (Bruker,2006) was used for absorption correction.
 R(int) was 0.0564 before and 0.0418 after correction.
 The Ratio of minimum to maximum transmission is 0.037.
 The \l/2 correction factor is 0.0015
;
_exptl_crystal_colour less
_exptl_crystal_colour_lustre clear
_exptl_crystal_colour_modifier light
_exptl_crystal_colour_primary colourless
_exptl_crystal_density_diffrn 1.347
_exptl_crystal_density_method 'not measured'
_exptl_crystal_description plate
_exptl_crystal_F_000 808
_exptl_crystal_size_max 0.2
_exptl_crystal_size_mid 0.2
_exptl_crystal_size_min 0.02
_refine_diff_density_max 0.239
_refine_diff_density_min -0.244
_refine_diff_density_rms 0.059
_refine_ls_extinction_method none
_refine_ls_goodness_of_fit_ref 0.994
_refine_ls_hydrogen_treatment refall
_refine_ls_matrix_type full
_refine_ls_number_parameters 346
_refine_ls_number_reflns 4331
_refine_ls_number_restraints 0
_refine_ls_restrained_S_all 0.994
_refine_ls_R_factor_all 0.1542
_refine_ls_R_factor_gt 0.0568
_refine_ls_shift/su_max 0.001
_refine_ls_shift/su_mean 0.000
_refine_ls_structure_factor_coef Fsqd
_refine_ls_weighting_details
;
calc w=1/[\s^2^(Fo^2^)+(0.0200P)^2^+0.0000P] where P=(Fo^2^+2Fc^2^)/3
;
_refine_ls_weighting_scheme calc
_refine_ls_wR_factor_gt 0.1069
_refine_ls_wR_factor_ref 0.1310
_reflns_number_gt 2035
_reflns_number_total 4331
_reflns_threshold_expression >2sigma(I)
_cod_data_source_file jo100966j_si_005.cif
_cod_data_source_block SAD_14B
_cod_depositor_comments
;
The following automatic conversions were performed:

'_symmetry_cell_setting' value 'Monoclinic' changed to 'monoclinic'
according to the built-in table from CIF Core dictionary named
'cif_core.dic' version 2.4.1 from 2010-06-29.

Automatic conversion script
Id: cif_fix_values 1646 2011-03-28 12:23:43Z adriana 
;
_cod_original_cell_volume 1890.49(14)
_cod_database_code 4025569

loop_
_symmetry_equiv_pos_as_xyz
'x, y, z'
'-x, y+1/2, -z+1/2'
'-x, -y, -z'
'x, -y-1/2, z-1/2'

loop_
_atom_site_label
_atom_site_type_symbol
_atom_site_fract_x
_atom_site_fract_y
_atom_site_fract_z
_atom_site_U_iso_or_equiv
_atom_site_adp_type
_atom_site_occupancy
_atom_site_symmetry_multiplicity
_atom_site_calc_flag
_atom_site_refinement_flags
_atom_site_disorder_assembly
_atom_site_disorder_group
O7 O 0.91487(17) 0.52826(12) 0.78992(17) 0.0287(5) Uani 1 1 d . . .
O27 O 0.74323(18) 0.69258(12) 0.43233(17) 0.0334(5) Uani 1 1 d . . .
O28 O 0.69818(18) 0.63336(12) 0.23874(18) 0.0319(5) Uani 1 1 d . . .
N1 N 0.8708(2) 0.43942(14) 0.5438(2) 0.0254(6) Uani 1 1 d . . .
C1 C 0.9501(2) 0.44080(17) 0.7687(3) 0.0259(7) Uani 1 1 d . . .
C2 C 0.9296(2) 0.39905(18) 0.6491(3) 0.0251(6) Uani 1 1 d . . .
C4 C 0.8283(3) 0.53085(18) 0.5408(3) 0.0246(6) Uani 1 1 d . . .
C5 C 0.7493(3) 0.54430(16) 0.6387(2) 0.0238(6) Uani 1 1 d . . .
C6 C 0.7973(3) 0.54173(16) 0.7646(3) 0.0251(7) Uani 1 1 d . . .
C8 C 1.0114(3) 0.39852(19) 0.8704(3) 0.0304(7) Uani 1 1 d . . .
C9 C 1.0556(3) 0.31455(19) 0.8590(3) 0.0316(7) Uani 1 1 d . . .
C10 C 1.0341(3) 0.27156(19) 0.7437(3) 0.0290(7) Uani 1 1 d . . .
C11 C 0.9725(2) 0.31314(18) 0.6413(3) 0.0260(6) Uani 1 1 d . . .
C12 C 0.6316(3) 0.55561(17) 0.6147(3) 0.0268(7) Uani 1 1 d . . .
C13 C 0.5675(3) 0.56736(19) 0.7128(3) 0.0326(7) Uani 1 1 d . . .
C14 C 0.6185(3) 0.56780(19) 0.8373(3) 0.0346(8) Uani 1 1 d . . .
C15 C 0.7349(3) 0.55516(18) 0.8641(3) 0.0325(8) Uani 1 1 d . . .
C16 C 0.8376(3) 0.39238(18) 0.4256(3) 0.0253(7) Uani 1 1 d . . .
C17 C 0.7859(2) 0.46566(17) 0.3395(3) 0.0253(6) Uani 1 1 d . . .
C18 C 0.7791(2) 0.54045(17) 0.4042(2) 0.0242(6) Uani 1 1 d . . .
C19 C 0.7546(2) 0.31600(17) 0.4344(2) 0.0256(6) Uani 1 1 d . . .
C20 C 0.6727(3) 0.31981(19) 0.5166(3) 0.0277(7) Uani 1 1 d . . .
C21 C 0.5965(3) 0.2506(2) 0.5229(3) 0.0340(8) Uani 1 1 d . . .
C22 C 0.5996(3) 0.17790(19) 0.4440(3) 0.0317(7) Uani 1 1 d . . .
C23 C 0.6801(3) 0.17418(19) 0.3613(3) 0.0307(7) Uani 1 1 d . . .
C24 C 0.7572(3) 0.24252(18) 0.3548(3) 0.0294(7) Uani 1 1 d . . .
C25 C 0.7546(3) 0.4450(2) 0.2016(3) 0.0335(8) Uani 1 1 d . . .
C26 C 0.7384(3) 0.62946(18) 0.3616(3) 0.0271(7) Uani 1 1 d . . .
C29 C 0.6649(3) 0.7216(2) 0.1939(3) 0.0347(8) Uani 1 1 d . . .
H4 H 0.900(2) 0.5783(16) 0.559(2) 0.023(7) Uiso 1 1 d . . .
H8 H 1.022(3) 0.435(2) 0.950(3) 0.056(10) Uiso 1 1 d . . .
H9 H 1.102(3) 0.283(2) 0.930(3) 0.048(10) Uiso 1 1 d . . .
H10 H 1.065(2) 0.2121(19) 0.730(3) 0.035(8) Uiso 1 1 d . . .
H11 H 0.960(2) 0.2810(18) 0.561(3) 0.033(8) Uiso 1 1 d . . .
H12 H 0.597(3) 0.5560(18) 0.530(3) 0.036(9) Uiso 1 1 d . . .
H13 H 0.482(2) 0.5778(17) 0.693(2) 0.026(8) Uiso 1 1 d . . .
H14 H 0.576(2) 0.5793(15) 0.906(2) 0.012(6) Uiso 1 1 d . . .
H15 H 0.773(3) 0.5545(19) 0.948(3) 0.045(10) Uiso 1 1 d . . .
H16 H 0.906(3) 0.3696(17) 0.393(2) 0.030(8) Uiso 1 1 d . . .
H20 H 0.670(2) 0.3672(18) 0.569(3) 0.031(8) Uiso 1 1 d . . .
H21 H 0.538(2) 0.2576(17) 0.577(3) 0.027(8) Uiso 1 1 d . . .
H22 H 0.535(3) 0.1309(19) 0.444(3) 0.045(9) Uiso 1 1 d . . .
H23 H 0.682(2) 0.1219(18) 0.303(2) 0.032(8) Uiso 1 1 d . . .
H24 H 0.808(2) 0.2429(17) 0.295(2) 0.026(8) Uiso 1 1 d . . .
H251 H 0.827(3) 0.427(2) 0.170(3) 0.053(10) Uiso 1 1 d . . .
H252 H 0.707(3) 0.4965(19) 0.154(3) 0.035(8) Uiso 1 1 d . . .
H253 H 0.706(3) 0.387(2) 0.195(3) 0.067(11) Uiso 1 1 d . . .
H291 H 0.723(2) 0.7725(18) 0.232(2) 0.033(8) Uiso 1 1 d . . .
H292 H 0.588(3) 0.740(2) 0.223(3) 0.074(12) Uiso 1 1 d . . .
H293 H 0.657(3) 0.714(2) 0.100(3) 0.064(11) Uiso 1 1 d . . .

loop_
_atom_site_aniso_label
_atom_site_aniso_U_11
_atom_site_aniso_U_22
_atom_site_aniso_U_33
_atom_site_aniso_U_23
_atom_site_aniso_U_13
_atom_site_aniso_U_12
O7 0.0321(13) 0.0261(10) 0.0273(11) -0.0015(8) 0.0013(10) 0.0011(9)
O27 0.0451(14) 0.0270(11) 0.0287(11) -0.0027(9) 0.0070(10) -0.0018(10)
O28 0.0392(14) 0.0285(11) 0.0275(11) 0.0060(8) 0.0018(10) -0.0022(9)
N1 0.0318(15) 0.0227(12) 0.0218(12) -0.0025(9) 0.0042(11) 0.0040(10)
C1 0.0262(17) 0.0237(14) 0.0287(16) 0.0016(12) 0.0073(14) -0.0001(12)
C2 0.0200(16) 0.0287(14) 0.0279(15) 0.0025(12) 0.0077(13) -0.0019(12)
C4 0.0228(17) 0.0263(14) 0.0249(15) 0.0011(12) 0.0043(13) -0.0007(12)
C5 0.0271(18) 0.0215(14) 0.0233(15) -0.0005(11) 0.0049(13) -0.0001(12)
C6 0.0299(18) 0.0223(14) 0.0245(15) 0.0000(11) 0.0089(14) 0.0018(12)
C8 0.0315(19) 0.0321(16) 0.0283(17) 0.0012(13) 0.0065(15) -0.0018(14)
C9 0.0241(18) 0.0346(16) 0.0371(18) 0.0068(14) 0.0078(15) 0.0019(13)
C10 0.0252(18) 0.0299(16) 0.0336(18) 0.0035(14) 0.0102(15) -0.0009(13)
C11 0.0233(17) 0.0299(15) 0.0261(16) -0.0014(13) 0.0090(14) -0.0013(13)
C12 0.0256(18) 0.0274(15) 0.0280(17) -0.0018(12) 0.0054(15) -0.0010(13)
C13 0.032(2) 0.0297(15) 0.0377(19) 0.0025(13) 0.0109(16) 0.0050(14)
C14 0.043(2) 0.0328(16) 0.0317(18) -0.0010(13) 0.0184(17) 0.0043(15)
C15 0.042(2) 0.0266(15) 0.0293(18) 0.0005(13) 0.0073(16) 0.0058(14)
C16 0.0257(18) 0.0280(15) 0.0228(15) -0.0036(12) 0.0061(14) -0.0017(13)
C17 0.0248(17) 0.0284(14) 0.0242(15) 0.0016(12) 0.0093(13) -0.0046(12)
C18 0.0254(17) 0.0264(14) 0.0216(15) 0.0024(11) 0.0056(13) -0.0048(12)
C19 0.0280(17) 0.0253(14) 0.0241(15) 0.0045(12) 0.0052(14) 0.0024(12)
C20 0.0315(19) 0.0308(15) 0.0219(15) -0.0032(13) 0.0081(14) -0.0017(14)
C21 0.0318(19) 0.0406(18) 0.0321(18) 0.0007(14) 0.0139(16) -0.0049(14)
C22 0.0317(19) 0.0323(16) 0.0312(17) 0.0056(13) 0.0046(15) -0.0033(14)
C23 0.0341(19) 0.0269(15) 0.0322(17) -0.0031(13) 0.0089(15) -0.0023(14)
C24 0.0330(19) 0.0312(16) 0.0259(17) 0.0015(12) 0.0106(15) -0.0004(14)
C25 0.045(2) 0.0344(18) 0.0221(16) 0.0023(13) 0.0064(16) -0.0027(16)
C26 0.0287(18) 0.0320(16) 0.0218(16) 0.0043(12) 0.0069(14) -0.0021(13)
C29 0.037(2) 0.0295(16) 0.036(2) 0.0074(14) 0.0010(17) 0.0004(15)

loop_
_atom_type_symbol
_atom_type_description
_atom_type_scat_dispersion_real
_atom_type_scat_dispersion_imag
_atom_type_scat_source
C C 0.0033 0.0016 'International Tables Vol C Tables 4.2.6.8 and 6.1.1.4'
H H 0.0000 0.0000 'International Tables Vol C Tables 4.2.6.8 and 6.1.1.4'
N N 0.0061 0.0033 'International Tables Vol C Tables 4.2.6.8 and 6.1.1.4'
O O 0.0106 0.0060 'International Tables Vol C Tables 4.2.6.8 and 6.1.1.4'

loop_
_geom_angle_atom_site_label_1
_geom_angle_atom_site_label_2
_geom_angle_atom_site_label_3
_geom_angle
_geom_angle_site_symmetry_1
_geom_angle_site_symmetry_3
_geom_angle_publ_flag
C6 O7 C1 114.4(2) . . ?
C26 O28 C29 114.3(2) . . ?
C2 N1 C16 122.8(2) . . ?
C2 N1 C4 124.6(2) . . ?
C16 N1 C4 112.5(2) . . ?
C8 C1 O7 116.3(2) . . ?
C8 C1 C2 121.0(3) . . ?
O7 C1 C2 122.6(2) . . ?
N1 C2 C11 120.6(2) . . ?
N1 C2 C1 123.1(2) . . ?
C11 C2 C1 116.3(3) . . ?
N1 C4 C5 110.8(2) . . ?
N1 C4 C18 101.7(2) . . ?
C5 C4 C18 117.3(2) . . ?
N1 C4 H4 110.2(13) . . ?
C5 C4 H4 109.1(13) . . ?
C18 C4 H4 107.5(13) . . ?
C6 C5 C12 117.3(3) . . ?
C6 C5 C4 116.8(3) . . ?
C12 C5 C4 125.9(3) . . ?
C15 C6 C5 122.8(3) . . ?
C15 C6 O7 119.3(3) . . ?
C5 C6 O7 117.9(2) . . ?
C9 C8 C1 121.4(3) . . ?
C9 C8 H8 124.9(18) . . ?
C1 C8 H8 113.7(18) . . ?
C8 C9 C10 118.5(3) . . ?
C8 C9 H9 122.9(18) . . ?
C10 C9 H9 118.6(18) . . ?
C9 C10 C11 120.6(3) . . ?
C9 C10 H10 121.9(16) . . ?
C11 C10 H10 117.5(16) . . ?
C10 C11 C2 122.1(3) . . ?
C10 C11 H11 118.2(16) . . ?
C2 C11 H11 119.7(16) . . ?
C13 C12 C5 120.7(3) . . ?
C13 C12 H12 120.8(19) . . ?
C5 C12 H12 118.5(19) . . ?
C12 C13 C14 120.6(3) . . ?
C12 C13 H13 119.2(15) . . ?
C14 C13 H13 120.2(15) . . ?
C13 C14 C15 119.9(3) . . ?
C13 C14 H14 121.4(15) . . ?
C15 C14 H14 118.6(14) . . ?
C6 C15 C14 118.5(3) . . ?
C6 C15 H15 119(2) . . ?
C14 C15 H15 122(2) . . ?
N1 C16 C17 102.4(2) . . ?
N1 C16 C19 114.9(2) . . ?
C17 C16 C19 111.8(2) . . ?
N1 C16 H16 108.9(16) . . ?
C17 C16 H16 109.4(15) . . ?
C19 C16 H16 109.2(16) . . ?
C18 C17 C25 131.3(3) . . ?
C18 C17 C16 110.5(2) . . ?
C25 C17 C16 118.2(2) . . ?
C17 C18 C26 130.5(3) . . ?
C17 C18 C4 112.3(2) . . ?
C26 C18 C4 117.2(2) . . ?
C20 C19 C24 119.1(3) . . ?
C20 C19 C16 121.1(2) . . ?
C24 C19 C16 119.8(3) . . ?
C21 C20 C19 120.8(3) . . ?
C21 C20 H20 119.0(18) . . ?
C19 C20 H20 120.2(18) . . ?
C20 C21 C22 119.9(3) . . ?
C20 C21 H21 118.0(16) . . ?
C22 C21 H21 121.9(16) . . ?
C23 C22 C21 119.6(3) . . ?
C23 C22 H22 122.8(16) . . ?
C21 C22 H22 117.4(17) . . ?
C22 C23 C24 121.1(3) . . ?
C22 C23 H23 119.6(16) . . ?
C24 C23 H23 119.3(16) . . ?
C23 C24 C19 119.6(3) . . ?
C23 C24 H24 121.7(16) . . ?
C19 C24 H24 118.6(16) . . ?
C17 C25 H251 105.7(19) . . ?
C17 C25 H252 111.8(15) . . ?
H251 C25 H252 118(2) . . ?
C17 C25 H253 108.1(18) . . ?
H251 C25 H253 104(3) . . ?
H252 C25 H253 109(3) . . ?
O27 C26 O28 123.9(2) . . ?
O27 C26 C18 122.3(2) . . ?
O28 C26 C18 113.8(2) . . ?
O28 C29 H291 113.1(15) . . ?
O28 C29 H292 111(2) . . ?
H291 C29 H292 104(2) . . ?
O28 C29 H293 102.3(19) . . ?
H291 C29 H293 116(2) . . ?
H292 C29 H293 111(3) . . ?

loop_
_geom_bond_atom_site_label_1
_geom_bond_atom_site_label_2
_geom_bond_distance
_geom_bond_site_symmetry_2
_geom_bond_publ_flag
O7 C6 1.402(4) . ?
O7 C1 1.409(3) . ?
O27 C26 1.210(3) . ?
O28 C26 1.338(3) . ?
O28 C29 1.450(3) . ?
N1 C2 1.385(3) . ?
N1 C16 1.456(3) . ?
N1 C4 1.466(3) . ?
C1 C8 1.383(4) . ?
C1 C2 1.414(4) . ?
C2 C11 1.397(4) . ?
C4 C5 1.503(4) . ?
C4 C18 1.505(4) . ?
C4 H4 1.11(3) . ?
C5 C6 1.391(4) . ?
C5 C12 1.398(4) . ?
C6 C15 1.383(4) . ?
C8 C9 1.380(4) . ?
C8 H8 1.01(3) . ?
C9 C10 1.384(4) . ?
C9 H9 1.00(3) . ?
C10 C11 1.385(4) . ?
C10 H10 0.98(3) . ?
C11 H11 0.98(3) . ?
C12 C13 1.380(4) . ?
C12 H12 0.94(3) . ?
C13 C14 1.387(4) . ?
C13 H13 1.02(3) . ?
C14 C15 1.389(5) . ?
C14 H14 0.96(2) . ?
C15 H15 0.95(3) . ?
C16 C17 1.515(4) . ?
C16 C19 1.525(4) . ?
C16 H16 0.99(3) . ?
C17 C18 1.329(4) . ?
C17 C25 1.502(4) . ?
C18 C26 1.477(4) . ?
C19 C20 1.390(4) . ?
C19 C24 1.397(4) . ?
C20 C21 1.387(4) . ?
C20 H20 0.91(3) . ?
C21 C22 1.384(4) . ?
C21 H21 0.96(3) . ?
C22 C23 1.381(4) . ?
C22 H22 1.04(3) . ?
C23 C24 1.385(4) . ?
C23 H23 1.00(3) . ?
C24 H24 0.93(3) . ?
C25 H251 0.99(4) . ?
C25 H252 1.05(3) . ?
C25 H253 1.05(4) . ?
C29 H291 1.08(3) . ?
C29 H292 1.04(4) . ?
C29 H293 1.00(3) . ?
